data_7047243
loop_
_publ_author_name
'Yu, Tan-Lai'
'Wu, Guo-Xing'
'Xue, Mei'
'Wang, Zhong-Hui'
'Fu, Yun-Long'

_publ_section_title
;
 Five monocyclic pyridinium derivative based halo-argentate/cuprate
 hybrids or iodide salts: influence of composition on photochromic
 behaviors.
;
_journal_issue 35
_journal_name_full 'Dalton transactions (Cambridge, England : 2003)'
_journal_page_first 12172
_journal_page_last 12180
_journal_paper_doi 10.1039/c8dt02574f
_journal_volume 47
_journal_year 2018
_chemical_formula_moiety 'C6 H7 N2 O, 0.5(I2),I'
_chemical_formula_sum 'C6 H7 I2 N2 O'
_chemical_formula_weight 376.94
_space_group_IT_number 14
_space_group_name_Hall '-P 2ybc'
_space_group_name_H-M_alt 'P 1 21/c 1'
_symmetry_cell_setting monoclinic
_symmetry_space_group_name_Hall '-P 2ybc'
_symmetry_space_group_name_H-M 'P 1 21/c 1'
_atom_sites_solution_hydrogens geom
_atom_sites_solution_primary direct
_atom_sites_solution_secondary difmap
_audit_creation_method SHELXL-97
_audit_update_record
;
2018-01-04 deposited with the CCDC.
2018-08-06 downloaded from the CCDC.
;
_cell_angle_alpha 90.00
_cell_angle_beta 96.288(6)
_cell_angle_gamma 90.00
_cell_formula_units_Z 4
_cell_length_a 8.0528(5)
_cell_length_b 7.3721(5)
_cell_length_c 17.0288(11)
_cell_measurement_reflns_used 2231
_cell_measurement_temperature 293(2)
_cell_measurement_theta_max 72.1020
_cell_measurement_theta_min 5.9770
_cell_volume 1004.85(11)
_computing_cell_refinement 'Bruker FRAMBO'
_computing_data_collection 'Bruker FRAMBO'
_computing_data_reduction 'Bruker SAINT'
_computing_molecular_graphics 'Bruker SHELXTL'
_computing_publication_material 'Bruker SHELXTL'
_computing_structure_refinement 'Bruker SHELXTL'
_computing_structure_solution 'Bruker SHELXTL'
_diffrn_ambient_temperature 293(2)
_diffrn_detector_area_resol_mean 16.0710
_diffrn_measured_fraction_theta_full 0.997
_diffrn_measured_fraction_theta_max 0.998
_diffrn_measurement_device_type 'multiwire proportional'
_diffrn_measurement_method 'phi and omega scans'
_diffrn_radiation_monochromator graphite
_diffrn_radiation_source 'fine-focus sealed tube'
_diffrn_radiation_type CuK\a
_diffrn_radiation_wavelength 1.54184
_diffrn_reflns_av_R_equivalents 0.0740
_diffrn_reflns_av_sigmaI/netI 0.0723
_diffrn_reflns_limit_h_max 8
_diffrn_reflns_limit_h_min -9
_diffrn_reflns_limit_k_max 9
_diffrn_reflns_limit_k_min -7
_diffrn_reflns_limit_l_max 20
_diffrn_reflns_limit_l_min -21
_diffrn_reflns_number 4733
_diffrn_reflns_theta_full 72.12
_diffrn_reflns_theta_max 72.12
_diffrn_reflns_theta_min 5.23
_exptl_absorpt_coefficient_mu 48.801
_exptl_absorpt_correction_T_max 0.2456
_exptl_absorpt_correction_T_min 0.0557
_exptl_absorpt_correction_type multi-scan
_exptl_absorpt_process_details
;
CrysAlisPro, Agilent Technologies,
Version 1.171.37.35 (release 13-08-2014 CrysAlis171 .NET)
(compiled Aug 13 2014,18:06:01)
Empirical absorption correction using spherical harmonics,
 implemented in SCALE3 ABSPACK scaling algorithm.
;
_exptl_crystal_colour 'dark red'
_exptl_crystal_density_diffrn 2.492
_exptl_crystal_density_method 'not measured'
_exptl_crystal_description plate
_exptl_crystal_F_000 684
_exptl_crystal_size_max 0.14
_exptl_crystal_size_mid 0.06
_exptl_crystal_size_min 0.04
_refine_diff_density_max 2.993
_refine_diff_density_min -2.967
_refine_diff_density_rms 0.498
_refine_ls_extinction_coef 0.0010(2)
_refine_ls_extinction_expression Fc^*^=kFc[1+0.001xFc^2^\l^3^/sin(2\q)]^-1/4^
_refine_ls_extinction_method SHELXL
_refine_ls_goodness_of_fit_ref 1.082
_refine_ls_hydrogen_treatment mixed
_refine_ls_matrix_type full
_refine_ls_number_parameters 101
_refine_ls_number_reflns 1971
_refine_ls_number_restraints 54
_refine_ls_restrained_S_all 1.077
_refine_ls_R_factor_all 0.0776
_refine_ls_R_factor_gt 0.0740
_refine_ls_shift/su_max 0.000
_refine_ls_shift/su_mean 0.000
_refine_ls_structure_factor_coef Fsqd
_refine_ls_weighting_details 'calc w=1/[\s^2^(Fo^2^)+(0.1435P)^2^+0.0000P] where P=(Fo^2^+2Fc^2^)/3'
_refine_ls_weighting_scheme calc
_refine_ls_wR_factor_gt 0.1853
_refine_ls_wR_factor_ref 0.1940
_reflns_number_gt 1797
_reflns_number_total 1971
_reflns_threshold_expression >2sigma(I)
_cod_data_source_file c8dt02574f2.cif
_cod_data_source_block yu_CCDC3
_cod_depositor_comments
;
The following automatic conversions were performed:

'_symmetry_cell_setting' value 'Monoclinic' changed to 'monoclinic'
according to
/home/data/users/saulius/crontab/automatic-downloads/rss-feeds/RSC/lib/dictionaries/cif_core.dic
dictionary named 'cif_core.dic' version 2.4.2 from 2011-04-26.

Automatic conversion script
Id: cif_fix_values 4973 2017-02-22 13:04:09Z antanas 

 Adding full bibliography for 7047239--7047243.cif.
;
_cod_original_cell_volume 1004.86(11)
_cod_original_sg_symbol_H-M 'P2(1)/c  '
_cod_database_code 7047243

loop_
_symmetry_equiv_pos_as_xyz
'x, y, z'
'-x, y+1/2, -z+1/2'
'-x, -y, -z'
'x, -y-1/2, z-1/2'

loop_
_atom_site_label
_atom_site_type_symbol
_atom_site_fract_x
_atom_site_fract_y
_atom_site_fract_z
_atom_site_U_iso_or_equiv
_atom_site_adp_type
_atom_site_occupancy
_atom_site_symmetry_multiplicity
_atom_site_calc_flag
_atom_site_refinement_flags
I1 I 0.31775(7) 0.97079(7) 0.15872(3) 0.0280(3) Uani 1 1 d .
I2 I 0.44476(7) 0.63257(9) 0.04948(3) 0.0357(4) Uani 1 1 d .
N1 N 0.2384(12) 0.6083(13) 0.2793(6) 0.0390(19) Uani 1 1 d U
H1A H 0.2635 0.6913 0.2471 0.047 Uiso 1 1 calc R
N2 N 0.0945(11) 0.2276(10) 0.5060(4) 0.0300(16) Uani 1 1 d U
H2A H 0.0621 0.1455 0.5368 0.036 Uiso 1 1 calc R
H2B H 0.1304 0.3301 0.5251 0.036 Uiso 1 1 calc R
O1 O 0.0397(11) 0.0543(10) 0.3988(5) 0.0396(16) Uani 1 1 d U
C1 C 0.2280(15) 0.6544(14) 0.3553(8) 0.043(2) Uani 1 1 d U
H7 H 0.2503 0.7722 0.3730 0.052 Uiso 1 1 calc R
C2 C 0.2119(14) 0.4412(16) 0.2518(6) 0.038(2) Uani 1 1 d U
H5 H 0.2239 0.4155 0.1993 0.046 Uiso 1 1 calc R
C3 C 0.1663(13) 0.3051(14) 0.3013(5) 0.0317(19) Uani 1 1 d U
H4 H 0.1470 0.1879 0.2821 0.038 Uiso 1 1 calc R
C4 C 0.1820(14) 0.5176(13) 0.4074(6) 0.034(2) Uani 1 1 d U
H8 H 0.1736 0.5445 0.4602 0.041 Uiso 1 1 calc R
C5 C 0.1499(9) 0.3448(11) 0.3791(5) 0.0196(15) Uani 1 1 d U
C6 C 0.0891(9) 0.1962(11) 0.4292(5) 0.0197(15) Uani 1 1 d U

loop_
_atom_site_aniso_label
_atom_site_aniso_U_11
_atom_site_aniso_U_22
_atom_site_aniso_U_33
_atom_site_aniso_U_23
_atom_site_aniso_U_13
_atom_site_aniso_U_12
I1 0.0395(5) 0.0216(4) 0.0227(4) -0.00209(17) 0.0020(3) 0.00138(17)
I2 0.0311(5) 0.0419(5) 0.0325(5) -0.0095(2) -0.0039(3) -0.0040(2)
N1 0.044(4) 0.033(4) 0.038(4) 0.015(3) -0.002(3) 0.000(3)
N2 0.048(4) 0.026(3) 0.017(3) 0.002(3) 0.010(3) -0.004(3)
O1 0.056(4) 0.030(3) 0.032(3) -0.005(3) 0.005(3) -0.014(3)
C1 0.048(5) 0.025(4) 0.056(5) 0.002(4) 0.003(4) 0.002(4)
C2 0.047(5) 0.045(5) 0.021(4) 0.010(4) -0.004(3) -0.005(4)
C3 0.044(5) 0.034(4) 0.017(4) 0.003(3) 0.000(3) 0.004(3)
C4 0.044(5) 0.024(4) 0.035(5) -0.004(3) 0.001(4) -0.002(3)
C5 0.016(3) 0.023(3) 0.019(3) -0.004(3) 0.000(2) 0.008(3)
C6 0.016(3) 0.020(3) 0.023(3) -0.002(3) 0.003(3) 0.000(2)

loop_
_atom_type_symbol
_atom_type_description
_atom_type_scat_dispersion_real
_atom_type_scat_dispersion_imag
_atom_type_scat_source
C C 0.0181 0.0091 'International Tables Vol C Tables 4.2.6.8 and 6.1.1.4'
H H 0.0000 0.0000 'International Tables Vol C Tables 4.2.6.8 and 6.1.1.4'
I I -0.3257 6.8362 'International Tables Vol C Tables 4.2.6.8 and 6.1.1.4'
N N 0.0311 0.0180 'International Tables Vol C Tables 4.2.6.8 and 6.1.1.4'
O O 0.0492 0.0322 'International Tables Vol C Tables 4.2.6.8 and 6.1.1.4'

loop_
_geom_angle_atom_site_label_1
_geom_angle_atom_site_label_2
_geom_angle_atom_site_label_3
_geom_angle
C2 N1 C1 123.2(9)
C2 N1 H1A 118.4
C1 N1 H1A 118.4
C6 N2 H2A 120.0
C6 N2 H2B 120.0
H2A N2 H2B 120.0
N1 C1 C4 117.9(9)
N1 C1 H7 121.0
C4 C1 H7 121.0
N1 C2 C3 120.1(10)
N1 C2 H5 119.9
C3 C2 H5 119.9
C5 C3 C2 119.4(9)
C5 C3 H4 120.3
C2 C3 H4 120.3
C5 C4 C1 119.4(10)
C5 C4 H8 120.3
C1 C4 H8 120.3
C4 C5 C3 120.0(9)
C4 C5 C6 122.4(8)
C3 C5 C6 117.5(8)
O1 C6 N2 123.0(8)
O1 C6 C5 119.9(8)
N2 C6 C5 117.1(7)

loop_
_geom_bond_atom_site_label_1
_geom_bond_atom_site_label_2
_geom_bond_distance
_geom_bond_site_symmetry_2
I2 I2 2.7892(12) 3_665
N1 C2 1.327(16) .
N1 C1 1.349(17) .
N1 H1A 0.8600 .
N2 C6 1.324(11) .
N2 H2A 0.8600 .
N2 H2B 0.8600 .
O1 C6 1.214(11) .
C1 C4 1.419(16) .
C1 H7 0.9300 .
C2 C3 1.385(15) .
C2 H5 0.9300 .
C3 C5 1.377(12) .
C3 H4 0.9300 .
C4 C5 1.377(12) .
C4 H8 0.9300 .
C5 C6 1.503(11) .

loop_
_geom_hbond_atom_site_label_D
_geom_hbond_atom_site_label_H
_geom_hbond_atom_site_label_A
_geom_hbond_distance_DH
_geom_hbond_distance_HA
_geom_hbond_distance_DA
_geom_hbond_angle_DHA
_geom_hbond_site_symmetry_A
N2 H2B I1 0.86 2.98 3.731(8) 147.5 4_576
N2 H2A O1 0.86 2.06 2.915(10) 173.3 3_556
N1 H1A I1 0.86 2.62 3.472(9) 172.9 .
